data_4070225
loop_
_publ_author_name
'Huynh, Han Vinh'
'Han, Yuan'
'Jothibasu, Ramasamy'
'Yang, Jie An'

_publ_section_title
;
 13C NMR Spectroscopic Determination of Ligand Donor Strengths Using
 N-Heterocyclic Carbene Complexes of Palladium(II)
;
_journal_issue 18
_journal_name_full Organometallics
_journal_page_first 5395
_journal_paper_doi 10.1021/om900667d
_journal_volume 28
_journal_year 2009
_chemical_formula_sum 'C32 H38 Br2 N4 Pd'
_chemical_formula_weight 744.88
_chemical_name_systematic
; 
 ? 
;
_space_group_IT_number 2
_symmetry_cell_setting triclinic
_symmetry_space_group_name_Hall '-P 1'
_symmetry_space_group_name_H-M 'P -1'
_atom_sites_solution_hydrogens geom
_atom_sites_solution_primary direct
_atom_sites_solution_secondary difmap
_audit_creation_method SHELXL-97
_cell_angle_alpha 100.588(2)
_cell_angle_beta 98.313(2)
_cell_angle_gamma 99.149(2)
_cell_formula_units_Z 2
_cell_length_a 8.6783(6)
_cell_length_b 9.6517(7)
_cell_length_c 19.2247(13)
_cell_measurement_reflns_used 3054
_cell_measurement_temperature 223(2)
_cell_measurement_theta_max 23.19
_cell_measurement_theta_min 2.19
_cell_volume 1537.45(19)
_computing_cell_refinement 'Bruker SMART'
_computing_data_collection 'Bruker SMART'
_computing_data_reduction 'Bruker SAINT'
_computing_molecular_graphics 'Bruker SHELXTL'
_computing_publication_material 'Bruker SHELXTL'
_computing_structure_refinement 'SHELXL-97 (Sheldrick, 1997)'
_computing_structure_solution 'SHELXS-97 (Sheldrick, 1990)'
_diffrn_ambient_temperature 223(2)
_diffrn_measured_fraction_theta_full 0.999
_diffrn_measured_fraction_theta_max 0.999
_diffrn_measurement_device_type 'CCD area detector'
_diffrn_measurement_method 'phi and omega scans'
_diffrn_radiation_monochromator graphite
_diffrn_radiation_source 'fine-focus sealed tube'
_diffrn_radiation_type MoK\a
_diffrn_radiation_wavelength 0.71073
_diffrn_reflns_av_R_equivalents 0.0572
_diffrn_reflns_av_sigmaI/netI 0.0673
_diffrn_reflns_limit_h_max 11
_diffrn_reflns_limit_h_min -11
_diffrn_reflns_limit_k_max 12
_diffrn_reflns_limit_k_min -12
_diffrn_reflns_limit_l_max 24
_diffrn_reflns_limit_l_min -24
_diffrn_reflns_number 20375
_diffrn_reflns_theta_full 27.50
_diffrn_reflns_theta_max 27.50
_diffrn_reflns_theta_min 1.10
_exptl_absorpt_coefficient_mu 3.230
_exptl_absorpt_correction_T_max 0.7383
_exptl_absorpt_correction_T_min 0.4064
_exptl_absorpt_correction_type multi-scan
_exptl_absorpt_process_details 'Sadabs, (Sheldrick 2001)'
_exptl_crystal_colour Yellow
_exptl_crystal_density_diffrn 1.609
_exptl_crystal_density_meas ?
_exptl_crystal_density_method 'not measured'
_exptl_crystal_description Block
_exptl_crystal_F_000 748
_exptl_crystal_size_max 0.34
_exptl_crystal_size_mid 0.12
_exptl_crystal_size_min 0.10
_refine_diff_density_max 2.063
_refine_diff_density_min -0.631
_refine_diff_density_rms 0.146
_refine_ls_extinction_method none
_refine_ls_goodness_of_fit_ref 0.984
_refine_ls_hydrogen_treatment constr
_refine_ls_matrix_type full
_refine_ls_number_parameters 359
_refine_ls_number_reflns 7060
_refine_ls_number_restraints 0
_refine_ls_restrained_S_all 0.984
_refine_ls_R_factor_all 0.0715
_refine_ls_R_factor_gt 0.0500
_refine_ls_shift/su_max 0.001
_refine_ls_shift/su_mean 0.000
_refine_ls_structure_factor_coef Fsqd
_refine_ls_weighting_details 'calc w=1/[\s^2^(Fo^2^)+(0.0659P)^2^+0.0000P] where P=(Fo^2^+2Fc^2^)/3'
_refine_ls_weighting_scheme calc
_refine_ls_wR_factor_gt 0.1152
_refine_ls_wR_factor_ref 0.1257
_reflns_number_gt 5237
_reflns_number_total 7060
_reflns_threshold_expression >2sigma(I)
_cod_data_source_file om900667d_si_007.cif
_cod_data_source_block 12
_cod_depositor_comments
;
The following automatic conversions were performed:

'_symmetry_cell_setting' value 'Triclinic' changed to 'triclinic'
according to /home/saulius/struct/CIF-dictionaries/cif_core.dic
dictionary named 'cif_core.dic' version 2.4.2 from 2011-04-26.

Automatic conversion script
Id: cif_fix_values 1715 2011-07-08 13:25:40Z adriana 

The following automatic conversions were performed:

'_exptl_crystal_density_meas' value 'not measured' was changed to '?'
- the value is perceived as not measured.

Automatic conversion script
Id: cif_fix_values 3008 2015-01-20 13:52:24Z robertas 
;
_cod_original_sg_symbol_H-M P-1
_cod_database_code 4070225

loop_
_symmetry_equiv_pos_as_xyz
'x, y, z'
'-x, -y, -z'

loop_
_atom_site_label
_atom_site_type_symbol
_atom_site_fract_x
_atom_site_fract_y
_atom_site_fract_z
_atom_site_U_iso_or_equiv
_atom_site_adp_type
_atom_site_occupancy
_atom_site_symmetry_multiplicity
_atom_site_calc_flag
_atom_site_refinement_flags
Pd1 Pd 0.51584(4) 0.48101(3) 0.243723(16) 0.01936(10) Uani 1 1 d .
Br1 Br 0.64877(6) 0.54423(5) 0.14718(3) 0.03247(14) Uani 1 1 d .
Br2 Br 0.35259(5) 0.40736(5) 0.32841(2) 0.02828(13) Uani 1 1 d .
N1 N 0.2599(4) 0.6217(4) 0.17658(18) 0.0239(8) Uani 1 1 d .
N2 N 0.4082(4) 0.7623(4) 0.27170(18) 0.0205(7) Uani 1 1 d .
N3 N 0.6823(4) 0.2236(4) 0.21954(19) 0.0227(8) Uani 1 1 d .
N4 N 0.7987(4) 0.3793(4) 0.31377(19) 0.0220(8) Uani 1 1 d .
C1 C 0.3822(5) 0.6299(4) 0.2293(2) 0.0224(9) Uani 1 1 d .
C2 C 0.2053(5) 0.7513(5) 0.1841(2) 0.0215(9) Uani 1 1 d .
C3 C 0.0809(5) 0.7950(5) 0.1453(2) 0.0253(10) Uani 1 1 d .
H3 H 0.0123 0.7318 0.1060 0.030 Uiso 1 1 calc R
C4 C 0.0616(5) 0.9350(5) 0.1669(2) 0.0287(10) Uani 1 1 d .
H4 H -0.0214 0.9678 0.1416 0.034 Uiso 1 1 calc R
C5 C 0.1629(5) 1.0285(5) 0.2254(2) 0.0258(10) Uani 1 1 d .
H5 H 0.1496 1.1242 0.2374 0.031 Uiso 1 1 calc R
C6 C 0.2832(5) 0.9834(5) 0.2664(2) 0.0252(10) Uani 1 1 d .
H6 H 0.3490 1.0453 0.3070 0.030 Uiso 1 1 calc R
C7 C 0.3016(5) 0.8426(4) 0.2445(2) 0.0191(8) Uani 1 1 d .
C8 C 0.2053(6) 0.4929(5) 0.1174(2) 0.0333(11) Uani 1 1 d .
H8 H 0.2800 0.4273 0.1249 0.040 Uiso 1 1 calc R
C9 C 0.0470(6) 0.4160(6) 0.1234(3) 0.0447(14) Uani 1 1 d .
H9A H 0.0551 0.3804 0.1675 0.067 Uiso 1 1 calc R
H9B H 0.0097 0.3360 0.0826 0.067 Uiso 1 1 calc R
H9C H -0.0272 0.4813 0.1239 0.067 Uiso 1 1 calc R
C10 C 0.2172(6) 0.5282(6) 0.0458(2) 0.0372(12) Uani 1 1 d .
H10A H 0.1554 0.6012 0.0383 0.056 Uiso 1 1 calc R
H10B H 0.1766 0.4425 0.0083 0.056 Uiso 1 1 calc R
H10C H 0.3274 0.5637 0.0441 0.056 Uiso 1 1 calc R
C11 C 0.5305(5) 0.8081(5) 0.3373(2) 0.0268(10) Uani 1 1 d .
H11 H 0.5785 0.7239 0.3438 0.032 Uiso 1 1 calc R
C12 C 0.6617(6) 0.9237(5) 0.3278(3) 0.0398(13) Uani 1 1 d .
H12A H 0.7087 0.8869 0.2872 0.060 Uiso 1 1 calc R
H12B H 0.7423 0.9513 0.3710 0.060 Uiso 1 1 calc R
H12C H 0.6178 1.0067 0.3193 0.060 Uiso 1 1 calc R
C13 C 0.4560(6) 0.8519(6) 0.4038(2) 0.0383(12) Uani 1 1 d .
H13A H 0.4146 0.9387 0.4010 0.058 Uiso 1 1 calc R
H13B H 0.5360 0.8692 0.4469 0.058 Uiso 1 1 calc R
H13C H 0.3703 0.7753 0.4056 0.058 Uiso 1 1 calc R
C14 C 0.6699(5) 0.3486(4) 0.2614(2) 0.0226(9) Uani 1 1 d .
C15 C 0.8182(5) 0.1777(5) 0.2456(2) 0.0284(10) Uani 1 1 d .
H15 H 0.8523 0.0940 0.2255 0.034 Uiso 1 1 calc R
C16 C 0.8918(5) 0.2753(5) 0.3048(2) 0.0276(10) Uani 1 1 d .
H16 H 0.9875 0.2736 0.3343 0.033 Uiso 1 1 calc R
C17 C 0.5604(5) 0.1435(5) 0.1580(2) 0.0280(10) Uani 1 1 d .
H17A H 0.5057 0.2112 0.1368 0.034 Uiso 1 1 calc R
H17B H 0.4819 0.0792 0.1750 0.034 Uiso 1 1 calc R
C18 C 0.6290(5) 0.0561(5) 0.1009(2) 0.0230(9) Uani 1 1 d .
C19 C 0.6089(6) -0.0912(5) 0.0916(3) 0.0306(11) Uani 1 1 d .
H19 H 0.5530 -0.1382 0.1217 0.037 Uiso 1 1 calc R
C20 C 0.6703(6) -0.1706(5) 0.0382(3) 0.0350(12) Uani 1 1 d .
H20 H 0.6550 -0.2710 0.0320 0.042 Uiso 1 1 calc R
C21 C 0.7530(6) -0.1031(5) -0.0056(3) 0.0345(12) Uani 1 1 d .
H21 H 0.7950 -0.1568 -0.0417 0.041 Uiso 1 1 calc R
C22 C 0.7745(6) 0.0445(6) 0.0036(3) 0.0350(12) Uani 1 1 d .
H22 H 0.8316 0.0913 -0.0261 0.042 Uiso 1 1 calc R
C23 C 0.7123(5) 0.1235(5) 0.0565(3) 0.0300(10) Uani 1 1 d .
H23 H 0.7268 0.2238 0.0622 0.036 Uiso 1 1 calc R
C24 C 0.8254(5) 0.4970(5) 0.3757(2) 0.0220(9) Uani 1 1 d .
C25 C 0.9121(5) 0.6288(5) 0.3725(2) 0.0257(10) Uani 1 1 d .
C26 C 0.9239(5) 0.7427(5) 0.4301(2) 0.0295(10) Uani 1 1 d .
H26 H 0.9792 0.8337 0.4285 0.035 Uiso 1 1 calc R
C27 C 0.8561(5) 0.7257(5) 0.4902(2) 0.0280(10) Uani 1 1 d .
C28 C 0.7777(5) 0.5896(5) 0.4926(2) 0.0273(10) Uani 1 1 d .
H28 H 0.7336 0.5760 0.5332 0.033 Uiso 1 1 calc R
C29 C 0.7635(5) 0.4736(5) 0.4359(2) 0.0259(10) Uani 1 1 d .
C30 C 0.9884(6) 0.6513(5) 0.3089(3) 0.0338(11) Uani 1 1 d .
H30A H 1.0776 0.6023 0.3080 0.051 Uiso 1 1 calc R
H30B H 1.0252 0.7532 0.3128 0.051 Uiso 1 1 calc R
H30C H 0.9115 0.6129 0.2649 0.051 Uiso 1 1 calc R
C31 C 0.8642(6) 0.8529(5) 0.5507(2) 0.0356(12) Uani 1 1 d .
H31A H 0.9737 0.8890 0.5742 0.053 Uiso 1 1 calc R
H31B H 0.8022 0.8232 0.5854 0.053 Uiso 1 1 calc R
H31C H 0.8220 0.9279 0.5314 0.053 Uiso 1 1 calc R
C32 C 0.6827(6) 0.3269(5) 0.4416(2) 0.0326(11) Uani 1 1 d .
H32A H 0.7621 0.2708 0.4537 0.049 Uiso 1 1 calc R
H32B H 0.6156 0.2788 0.3960 0.049 Uiso 1 1 calc R
H32C H 0.6183 0.3366 0.4789 0.049 Uiso 1 1 calc R

loop_
_atom_site_aniso_label
_atom_site_aniso_U_11
_atom_site_aniso_U_22
_atom_site_aniso_U_33
_atom_site_aniso_U_23
_atom_site_aniso_U_13
_atom_site_aniso_U_12
Pd1 0.02336(18) 0.01594(17) 0.02059(18) 0.00229(12) 0.00640(13) 0.00864(13)
Br1 0.0353(3) 0.0376(3) 0.0344(3) 0.0161(2) 0.0169(2) 0.0164(2)
Br2 0.0297(3) 0.0278(3) 0.0321(3) 0.0088(2) 0.0138(2) 0.0092(2)
N1 0.030(2) 0.0196(19) 0.0212(18) 0.0006(15) 0.0013(15) 0.0083(15)
N2 0.0208(18) 0.0173(18) 0.0225(18) 0.0004(14) 0.0030(15) 0.0069(14)
N3 0.0197(18) 0.023(2) 0.0269(19) 0.0026(15) 0.0070(15) 0.0081(15)
N4 0.0231(19) 0.0179(18) 0.0251(19) 0.0009(15) 0.0046(15) 0.0082(15)
C1 0.031(2) 0.014(2) 0.025(2) 0.0038(17) 0.0119(19) 0.0064(17)
C2 0.025(2) 0.023(2) 0.020(2) 0.0062(17) 0.0107(18) 0.0077(18)
C3 0.026(2) 0.029(2) 0.021(2) 0.0022(18) 0.0039(18) 0.0076(19)
C4 0.030(2) 0.033(3) 0.028(2) 0.005(2) 0.009(2) 0.018(2)
C5 0.029(2) 0.021(2) 0.033(2) 0.0021(18) 0.013(2) 0.0166(19)
C6 0.023(2) 0.024(2) 0.026(2) -0.0027(18) 0.0075(18) 0.0035(18)
C7 0.019(2) 0.019(2) 0.022(2) 0.0050(17) 0.0077(17) 0.0052(16)
C8 0.038(3) 0.023(2) 0.032(3) -0.006(2) -0.003(2) 0.009(2)
C9 0.042(3) 0.040(3) 0.045(3) -0.009(3) 0.007(3) 0.008(3)
C10 0.038(3) 0.046(3) 0.026(2) -0.008(2) 0.005(2) 0.025(2)
C11 0.026(2) 0.020(2) 0.032(2) -0.0004(19) -0.0009(19) 0.0069(18)
C12 0.034(3) 0.023(3) 0.059(3) 0.008(2) 0.003(3) 0.004(2)
C13 0.044(3) 0.044(3) 0.024(2) 0.000(2) 0.000(2) 0.016(3)
C14 0.028(2) 0.016(2) 0.026(2) 0.0016(17) 0.0103(19) 0.0081(18)
C15 0.029(2) 0.022(2) 0.036(3) 0.002(2) 0.010(2) 0.0108(19)
C16 0.027(2) 0.028(3) 0.033(3) 0.008(2) 0.012(2) 0.014(2)
C17 0.026(2) 0.023(2) 0.035(3) -0.0011(19) 0.009(2) 0.0106(19)
C18 0.023(2) 0.019(2) 0.026(2) -0.0013(17) 0.0041(18) 0.0090(18)
C19 0.035(3) 0.024(2) 0.036(3) 0.005(2) 0.014(2) 0.011(2)
C20 0.039(3) 0.019(2) 0.045(3) -0.002(2) 0.002(2) 0.014(2)
C21 0.032(3) 0.040(3) 0.033(3) -0.001(2) 0.010(2) 0.018(2)
C22 0.034(3) 0.043(3) 0.031(3) 0.009(2) 0.013(2) 0.011(2)
C23 0.028(2) 0.025(3) 0.039(3) 0.007(2) 0.010(2) 0.008(2)
C24 0.021(2) 0.023(2) 0.023(2) 0.0036(18) 0.0009(17) 0.0114(18)
C25 0.020(2) 0.028(2) 0.029(2) 0.0051(19) 0.0019(19) 0.0072(19)
C26 0.028(2) 0.024(2) 0.034(3) 0.003(2) 0.003(2) 0.0051(19)
C27 0.028(2) 0.028(3) 0.026(2) 0.0029(19) -0.0023(19) 0.009(2)
C28 0.031(2) 0.030(3) 0.021(2) 0.0022(19) 0.0060(19) 0.009(2)
C29 0.029(2) 0.022(2) 0.027(2) 0.0058(18) 0.0034(19) 0.0074(19)
C30 0.033(3) 0.031(3) 0.039(3) 0.008(2) 0.013(2) 0.004(2)
C31 0.044(3) 0.027(3) 0.032(3) -0.001(2) 0.002(2) 0.008(2)
C32 0.047(3) 0.026(3) 0.026(2) 0.0060(19) 0.012(2) 0.005(2)

loop_
_atom_type_symbol
_atom_type_description
_atom_type_scat_dispersion_real
_atom_type_scat_dispersion_imag
_atom_type_scat_source
C C 0.0033 0.0016 'International Tables Vol C Tables 4.2.6.8 and 6.1.1.4'
H H 0.0000 0.0000 'International Tables Vol C Tables 4.2.6.8 and 6.1.1.4'
N N 0.0061 0.0033 'International Tables Vol C Tables 4.2.6.8 and 6.1.1.4'
Br Br -0.2901 2.4595 'International Tables Vol C Tables 4.2.6.8 and 6.1.1.4'
Pd Pd -0.9988 1.0072 'International Tables Vol C Tables 4.2.6.8 and 6.1.1.4'

loop_
_geom_angle_atom_site_label_1
_geom_angle_atom_site_label_2
_geom_angle_atom_site_label_3
_geom_angle
C1 Pd1 C14 174.01(17)
C1 Pd1 Br2 88.68(12)
C14 Pd1 Br2 94.50(12)
C1 Pd1 Br1 88.15(12)
C14 Pd1 Br1 89.26(12)
Br2 Pd1 Br1 172.67(2)
C1 N1 C2 110.3(3)
C1 N1 C8 121.8(4)
C2 N1 C8 127.7(4)
C1 N2 C7 110.0(3)
C1 N2 C11 122.7(4)
C7 N2 C11 127.3(3)
C14 N3 C15 110.9(4)
C14 N3 C17 123.7(4)
C15 N3 C17 125.3(4)
C14 N4 C16 111.3(4)
C14 N4 C24 123.6(4)
C16 N4 C24 124.8(4)
N1 C1 N2 107.4(4)
N1 C1 Pd1 128.4(3)
N2 C1 Pd1 124.1(3)
C3 C2 C7 121.2(4)
C3 C2 N1 132.5(4)
C7 C2 N1 106.3(4)
C4 C3 C2 117.5(4)
C3 C4 C5 121.3(4)
C6 C5 C4 121.5(4)
C7 C6 C5 116.9(4)
C6 C7 C2 121.6(4)
C6 C7 N2 132.5(4)
C2 C7 N2 105.8(4)
N1 C8 C9 110.4(4)
N1 C8 C10 111.8(4)
C9 C8 C10 115.0(4)
N2 C11 C12 110.4(4)
N2 C11 C13 110.9(4)
C12 C11 C13 113.6(4)
N4 C14 N3 104.5(4)
N4 C14 Pd1 125.7(3)
N3 C14 Pd1 129.1(3)
C16 C15 N3 107.0(4)
C15 C16 N4 106.3(4)
N3 C17 C18 112.5(3)
C19 C18 C23 118.9(4)
C19 C18 C17 121.1(4)
C23 C18 C17 120.0(4)
C18 C19 C20 120.6(4)
C21 C20 C19 120.2(5)
C20 C21 C22 119.6(4)
C23 C22 C21 120.2(5)
C22 C23 C18 120.5(5)
C29 C24 C25 122.4(4)
C29 C24 N4 118.7(4)
C25 C24 N4 118.8(4)
C24 C25 C26 117.4(4)
C24 C25 C30 122.3(4)
C26 C25 C30 120.2(4)
C25 C26 C27 121.9(4)
C28 C27 C26 118.5(4)
C28 C27 C31 120.7(4)
C26 C27 C31 120.8(4)
C29 C28 C27 121.1(4)
C24 C29 C28 118.4(4)
C24 C29 C32 122.1(4)
C28 C29 C32 119.5(4)

loop_
_geom_bond_atom_site_label_1
_geom_bond_atom_site_label_2
_geom_bond_distance
Pd1 C1 2.018(4)
Pd1 C14 2.027(4)
Pd1 Br2 2.4362(5)
Pd1 Br1 2.4412(5)
N1 C1 1.339(5)
N1 C2 1.397(5)
N1 C8 1.483(5)
N2 C1 1.349(5)
N2 C7 1.403(5)
N2 C11 1.474(5)
N3 C14 1.351(5)
N3 C15 1.383(5)
N3 C17 1.469(5)
N4 C14 1.346(5)
N4 C16 1.387(5)
N4 C24 1.450(5)
C2 C3 1.388(6)
C2 C7 1.391(6)
C3 C4 1.383(6)
C4 C5 1.393(6)
C5 C6 1.391(6)
C6 C7 1.388(6)
C8 C9 1.485(7)
C8 C10 1.492(7)
C11 C12 1.518(6)
C11 C13 1.536(7)
C15 C16 1.339(6)
C17 C18 1.509(6)
C18 C19 1.379(6)
C18 C23 1.382(6)
C19 C20 1.387(7)
C20 C21 1.370(7)
C21 C22 1.382(7)
C22 C23 1.382(7)
C24 C29 1.384(6)
C24 C25 1.388(6)
C25 C26 1.389(6)
C25 C30 1.505(7)
C26 C27 1.394(7)
C27 C28 1.392(6)
C27 C31 1.513(6)
C28 C29 1.387(6)
C29 C32 1.508(6)
